data_7037458
loop_
_publ_author_name
'Frey, Okko N.'
'Stalling, Timo'
'Schl\"uter, Florian'
'Saak, Wolfgang'
'Schmidtmann, Marc'
'Haase, Detlev'
'Beckhaus, R\"udiger'

_publ_section_title
;
 Remarkable stability of tetrabenzo[a,c,g,i]fluorenyl ammonium salts in
 water: syntheses, reactions, and crystal structures.
;
_journal_issue 3
_journal_name_full 'Dalton transactions (Cambridge, England : 2003)'
_journal_page_first 1085
_journal_page_last 1092
_journal_paper_doi 10.1039/c5dt04137f
_journal_volume 45
_journal_year 2016
_chemical_formula_structural C42H39N
_chemical_formula_sum 'C42 H39 N'
_chemical_formula_weight 557.74
_space_group_crystal_system orthorhombic
_space_group_IT_number 19
_space_group_name_Hall 'P 2ac 2ab'
_space_group_name_H-M_alt 'P 21 21 21'
_symmetry_space_group_name_Hall 'P 2ac 2ab'
_symmetry_space_group_name_H-M 'P 21 21 21'
_atom_sites_solution_hydrogens difmap
_atom_sites_solution_primary direct
_atom_sites_solution_secondary difmap
_audit_creation_method SHELXL-2014/7
_audit_update_record
;
2015-10-16 deposited with the CCDC.
2015-11-25 downloaded from the CCDC.
;
_cell_angle_alpha 90
_cell_angle_beta 90
_cell_angle_gamma 90
_cell_formula_units_Z 8
_cell_length_a 17.3662(5)
_cell_length_b 17.7466(6)
_cell_length_c 19.2509(6)
_cell_measurement_reflns_used 9812
_cell_measurement_temperature 100(2)
_cell_measurement_theta_max 25.90
_cell_measurement_theta_min 2.29
_cell_volume 5933.0(3)
_computing_cell_refinement 'Bruker SAINT V8.34A'
_computing_data_collection 'Bruker APEX2'
_computing_data_reduction 'Bruker SAINT V8.34A'
_computing_structure_refinement 'SHELXL-2014/7 (Sheldrick, 2014)'
_computing_structure_solution 'SHELXS-2013/1 (Sheldrick, 2013)'
_diffrn_ambient_temperature 100(2)
_diffrn_measured_fraction_theta_full 1.000
_diffrn_measured_fraction_theta_max 1.000
_diffrn_measurement_device_type 'Bruker APEX-II CCD'
_diffrn_measurement_method '\f and \w scans'
_diffrn_radiation_type MoK\a
_diffrn_radiation_wavelength 0.71073
_diffrn_reflns_av_R_equivalents 0.0676
_diffrn_reflns_av_unetI/netI 0.0414
_diffrn_reflns_laue_measured_fraction_full 1.000
_diffrn_reflns_laue_measured_fraction_max 1.000
_diffrn_reflns_limit_h_max 23
_diffrn_reflns_limit_h_min -23
_diffrn_reflns_limit_k_max 23
_diffrn_reflns_limit_k_min -23
_diffrn_reflns_limit_l_max 26
_diffrn_reflns_limit_l_min -26
_diffrn_reflns_number 157713
_diffrn_reflns_point_group_measured_fraction_full 1.000
_diffrn_reflns_point_group_measured_fraction_max 1.000
_diffrn_reflns_theta_full 25.242
_diffrn_reflns_theta_max 28.700
_diffrn_reflns_theta_min 1.561
_diffrn_source 'sealed tube'
_exptl_absorpt_coefficient_mu 0.071
_exptl_absorpt_correction_T_max 1.0000
_exptl_absorpt_correction_T_min 0.9191
_exptl_absorpt_correction_type multi-scan
_exptl_absorpt_process_details 'SADABS-2014/5 (Sheldrick)'
_exptl_crystal_colour yellow
_exptl_crystal_density_diffrn 1.249
_exptl_crystal_description block
_exptl_crystal_F_000 2384
_exptl_crystal_size_max 0.350
_exptl_crystal_size_mid 0.150
_exptl_crystal_size_min 0.150
_refine_diff_density_max 0.204
_refine_diff_density_min -0.204
_refine_diff_density_rms 0.043
_refine_ls_abs_structure_details
;
 Flack x determined using 4890 quotients [(I+)-(I-)]/[(I+)+(I-)]
 (Parsons, Flack and Wagner, Acta Cryst. B69 (2013) 249-259).
;
_refine_ls_abs_structure_Flack 0.2(10)
_refine_ls_extinction_method none
_refine_ls_goodness_of_fit_ref 1.067
_refine_ls_hydrogen_treatment constr
_refine_ls_matrix_type full
_refine_ls_number_parameters 781
_refine_ls_number_reflns 15324
_refine_ls_number_restraints 0
_refine_ls_restrained_S_all 1.067
_refine_ls_R_factor_all 0.0623
_refine_ls_R_factor_gt 0.0408
_refine_ls_shift/su_max 0.000
_refine_ls_shift/su_mean 0.000
_refine_ls_structure_factor_coef Fsqd
_refine_ls_weighting_details 'w=1/[\s^2^(Fo^2^)+(0.0300P)^2^+1.2000P] where P=(Fo^2^+2Fc^2^)/3'
_refine_ls_weighting_scheme calc
_refine_ls_wR_factor_gt 0.0781
_refine_ls_wR_factor_ref 0.0861
_reflns_Friedel_coverage 0.836
_reflns_friedel_fraction_full 1.000
_reflns_friedel_fraction_max 1.000
_reflns_number_gt 12339
_reflns_number_total 15324
_reflns_threshold_expression 'I > 2\s(I)'
_cod_data_source_file c5dt04137f2.cif
_cod_data_source_block 2d
_cod_depositor_comments 'Adding full bibliography for 7037456--7037459.cif.'
_cod_database_code 7037458
_shelx_shelxl_version_number 2014/7
_shelx_space_group_comment
;
The symmetry employed for this shelxl refinement is uniquely defined
by the following loop, which should always be used as a source of
symmetry information in preference to the above space-group names.
They are only intended as comments.
;
_shelx_estimated_absorpt_t_min 0.976
_shelx_estimated_absorpt_t_max 0.989

loop_
_space_group_symop_operation_xyz
'x, y, z'
'-x+1/2, -y, z+1/2'
'-x, y+1/2, -z+1/2'
'x+1/2, -y+1/2, -z'

loop_
_atom_site_label
_atom_site_type_symbol
_atom_site_fract_x
_atom_site_fract_y
_atom_site_fract_z
_atom_site_U_iso_or_equiv
_atom_site_adp_type
_atom_site_occupancy
_atom_site_site_symmetry_order
_atom_site_calc_flag
_atom_site_refinement_flags_posn
_atom_site_refinement_flags_adp
N1 N 0.35025(10) 0.45986(10) 0.33272(10) 0.0210(4) Uani 1 1 d . .
C59 C 0.30279(13) 0.41573(12) 0.38488(12) 0.0232(5) Uani 1 1 d . .
H59A H 0.2534 0.4015 0.3628 0.028 Uiso 1 1 calc R U
H59B H 0.2908 0.4491 0.4247 0.028 Uiso 1 1 calc R U
C60 C 0.34113(13) 0.34470(13) 0.41237(13) 0.0283(5) Uani 1 1 d . .
H60A H 0.3449 0.3074 0.3750 0.042 Uiso 1 1 calc R U
H60B H 0.3104 0.3239 0.4505 0.042 Uiso 1 1 calc R U
H60C H 0.3928 0.3570 0.4293 0.042 Uiso 1 1 calc R U
C61 C 0.37003(13) 0.40731(13) 0.27249(12) 0.0257(5) Uani 1 1 d . .
H61A H 0.4022 0.3657 0.2906 0.031 Uiso 1 1 calc R U
H61B H 0.3216 0.3848 0.2549 0.031 Uiso 1 1 calc R U
C62 C 0.41189(15) 0.44338(15) 0.21206(13) 0.0327(6) Uani 1 1 d . .
H62A H 0.4238 0.4049 0.1772 0.049 Uiso 1 1 calc R U
H62B H 0.4598 0.4663 0.2286 0.049 Uiso 1 1 calc R U
H62C H 0.3792 0.4823 0.1913 0.049 Uiso 1 1 calc R U
C63 C 0.42531(12) 0.48952(13) 0.36377(12) 0.0248(5) Uani 1 1 d . .
H63A H 0.4651 0.4500 0.3586 0.030 Uiso 1 1 calc R U
H63B H 0.4421 0.5335 0.3361 0.030 Uiso 1 1 calc R U
C64 C 0.42240(14) 0.51287(14) 0.43962(13) 0.0300(6) Uani 1 1 d . .
H64A H 0.3790 0.5472 0.4469 0.045 Uiso 1 1 calc R U
H64B H 0.4705 0.5384 0.4521 0.045 Uiso 1 1 calc R U
H64C H 0.4159 0.4681 0.4688 0.045 Uiso 1 1 calc R U
C65 C 0.30086(13) 0.52398(13) 0.30334(12) 0.0238(5) Uani 1 1 d . .
H65A H 0.3326 0.5529 0.2699 0.029 Uiso 1 1 calc R U
H65B H 0.2577 0.5014 0.2770 0.029 Uiso 1 1 calc R U
C66 C 0.26782(13) 0.57843(12) 0.35560(12) 0.0227(5) Uani 1 1 d . .
C67 C 0.30863(14) 0.64259(12) 0.37587(13) 0.0255(5) Uani 1 1 d . .
H67 H 0.3576 0.6529 0.3560 0.031 Uiso 1 1 calc R U
C68 C 0.27799(14) 0.69129(14) 0.42497(13) 0.0286(5) Uani 1 1 d . .
H68 H 0.3069 0.7338 0.4398 0.034 Uiso 1 1 calc R U
C69 C 0.20552(15) 0.67840(14) 0.45245(13) 0.0304(5) Uani 1 1 d . .
H69 H 0.1847 0.7120 0.4860 0.036 Uiso 1 1 calc R U
C70 C 0.16348(14) 0.61633(15) 0.43086(14) 0.0326(6) Uani 1 1 d . .
H70 H 0.1134 0.6078 0.4491 0.039 Uiso 1 1 calc R U
C71 C 0.19428(13) 0.56657(13) 0.38281(13) 0.0287(5) Uani 1 1 d . .
H71 H 0.1651 0.5241 0.3683 0.034 Uiso 1 1 calc R U
N2 N 0.85883(10) 0.27228(10) 0.30722(10) 0.0206(4) Uani 1 1 d . .
C72 C 0.93500(12) 0.25085(13) 0.34214(12) 0.0248(5) Uani 1 1 d . .
H72A H 0.9585 0.2092 0.3152 0.030 Uiso 1 1 calc R U
H72B H 0.9702 0.2946 0.3389 0.030 Uiso 1 1 calc R U
C73 C 0.93081(14) 0.22681(14) 0.41747(12) 0.0285(5) Uani 1 1 d . .
H73A H 0.8978 0.1822 0.4216 0.043 Uiso 1 1 calc R U
H73B H 0.9092 0.2679 0.4453 0.043 Uiso 1 1 calc R U
H73C H 0.9826 0.2148 0.4343 0.043 Uiso 1 1 calc R U
C74 C 0.87694(13) 0.32265(13) 0.24521(12) 0.0252(5) Uani 1 1 d . .
H74A H 0.8278 0.3409 0.2254 0.030 Uiso 1 1 calc R U
H74B H 0.9057 0.3672 0.2621 0.030 Uiso 1 1 calc R U
C75 C 0.92335(16) 0.28575(15) 0.18753(13) 0.0358(6) Uani 1 1 d . .
H75A H 0.9314 0.3220 0.1499 0.054 Uiso 1 1 calc R U
H75B H 0.8952 0.2420 0.1697 0.054 Uiso 1 1 calc R U
H75C H 0.9733 0.2695 0.2059 0.054 Uiso 1 1 calc R U
C76 C 0.80641(12) 0.31548(12) 0.35628(12) 0.0218(5) Uani 1 1 d . .
H76A H 0.7578 0.3272 0.3317 0.026 Uiso 1 1 calc R U
H76B H 0.7936 0.2826 0.3962 0.026 Uiso 1 1 calc R U
C77 C 0.84054(13) 0.38839(13) 0.38369(13) 0.0246(5) Uani 1 1 d . .
H77A H 0.8457 0.4246 0.3455 0.037 Uiso 1 1 calc R U
H77B H 0.8913 0.3783 0.4038 0.037 Uiso 1 1 calc R U
H77C H 0.8066 0.4094 0.4195 0.037 Uiso 1 1 calc R U
C78 C 0.81541(13) 0.20382(12) 0.27865(12) 0.0235(5) Uani 1 1 d . .
H78A H 0.7755 0.2223 0.2461 0.028 Uiso 1 1 calc R U
H78B H 0.8522 0.1733 0.2512 0.028 Uiso 1 1 calc R U
C79 C 0.77696(12) 0.15264(12) 0.33045(11) 0.0204(5) Uani 1 1 d . .
C80 C 0.69979(13) 0.16342(13) 0.34826(13) 0.0250(5) Uani 1 1 d . .
H80 H 0.6718 0.2042 0.3286 0.030 Uiso 1 1 calc R U
C81 C 0.66388(14) 0.11496(14) 0.39451(13) 0.0287(5) Uani 1 1 d . .
H81 H 0.6111 0.1221 0.4058 0.034 Uiso 1 1 calc R U
C82 C 0.70457(14) 0.05614(14) 0.42429(13) 0.0294(5) Uani 1 1 d . .
H82 H 0.6804 0.0241 0.4573 0.035 Uiso 1 1 calc R U
C83 C 0.78063(14) 0.04411(13) 0.40584(12) 0.0277(5) Uani 1 1 d . .
H83 H 0.8085 0.0035 0.4259 0.033 Uiso 1 1 calc R U
C84 C 0.81629(13) 0.09131(12) 0.35814(12) 0.0241(5) Uani 1 1 d . .
H84 H 0.8679 0.0817 0.3443 0.029 Uiso 1 1 calc R U
C1 C 0.06113(12) 0.40041(12) 0.40868(11) 0.0193(4) Uani 1 1 d . .
H1 H 0.0522 0.3976 0.4573 0.023 Uiso 1 1 calc R U
C2 C 0.10658(12) 0.35093(12) 0.36898(11) 0.0180(4) Uani 1 1 d . .
C3 C 0.10706(12) 0.37473(12) 0.29822(11) 0.0180(4) Uani 1 1 d . .
C4 C 0.05599(12) 0.43888(12) 0.29383(11) 0.0189(4) Uani 1 1 d . .
C5 C 0.03134(11) 0.45490(12) 0.36284(11) 0.0179(4) Uani 1 1 d . .
C6 C 0.14839(12) 0.28473(12) 0.39118(11) 0.0184(4) Uani 1 1 d . .
C7 C 0.14500(12) 0.25907(12) 0.46031(12) 0.0203(5) Uani 1 1 d . .
H7 H 0.1147 0.2860 0.4930 0.024 Uiso 1 1 calc R U
C8 C 0.18453(12) 0.19591(12) 0.48178(12) 0.0223(5) Uani 1 1 d . .
H8 H 0.1820 0.1799 0.5288 0.027 Uiso 1 1 calc R U
C9 C 0.22837(13) 0.15569(12) 0.43364(13) 0.0238(5) Uani 1 1 d . .
H9 H 0.2552 0.1117 0.4479 0.029 Uiso 1 1 calc R U
C10 C 0.23296(13) 0.17935(12) 0.36583(12) 0.0232(5) Uani 1 1 d . .
H10 H 0.2631 0.1513 0.3338 0.028 Uiso 1 1 calc R U
C11 C 0.19376(12) 0.24459(11) 0.34270(11) 0.0191(4) Uani 1 1 d . .
C12 C 0.20307(12) 0.27454(12) 0.27217(11) 0.0202(4) Uani 1 1 d . .
C13 C 0.25696(13) 0.24265(13) 0.22561(12) 0.0248(5) Uani 1 1 d . .
H13 H 0.2832 0.1979 0.2389 0.030 Uiso 1 1 calc R U
C14 C 0.27279(14) 0.27394(13) 0.16190(12) 0.0271(5) Uani 1 1 d . .
H14 H 0.3080 0.2502 0.1311 0.033 Uiso 1 1 calc R U
C15 C 0.23628(13) 0.34135(13) 0.14307(12) 0.0257(5) Uani 1 1 d . .
H15 H 0.2482 0.3647 0.1000 0.031 Uiso 1 1 calc R U
C16 C 0.18332(13) 0.37362(13) 0.18686(11) 0.0216(5) Uani 1 1 d . .
H16 H 0.1601 0.4200 0.1737 0.026 Uiso 1 1 calc R U
C17 C 0.16194(12) 0.34039(12) 0.25093(11) 0.0190(4) Uani 1 1 d . .
C18 C 0.02234(12) 0.48085(12) 0.23707(12) 0.0196(4) Uani 1 1 d . .
C19 C 0.02314(12) 0.45589(13) 0.16737(12) 0.0228(5) Uani 1 1 d . .
H19 H 0.0468 0.4090 0.1568 0.027 Uiso 1 1 calc R U
C20 C -0.00914(13) 0.49698(14) 0.11415(12) 0.0268(5) Uani 1 1 d . .
H20 H -0.0069 0.4786 0.0678 0.032 Uiso 1 1 calc R U
C21 C -0.04522(13) 0.56570(14) 0.12831(13) 0.0287(6) Uani 1 1 d . .
H21 H -0.0650 0.5958 0.0916 0.034 Uiso 1 1 calc R U
C22 C -0.05159(13) 0.58913(13) 0.19610(13) 0.0258(5) Uani 1 1 d . .
H22 H -0.0782 0.6347 0.2056 0.031 Uiso 1 1 calc R U
C23 C -0.02025(12) 0.54828(12) 0.25215(12) 0.0213(5) Uani 1 1 d . .
C24 C -0.03596(12) 0.56998(12) 0.32400(12) 0.0217(5) Uani 1 1 d . .
C25 C -0.07580(13) 0.63683(13) 0.34144(14) 0.0279(5) Uani 1 1 d . .
H25 H -0.0893 0.6712 0.3056 0.033 Uiso 1 1 calc R U
C26 C -0.09546(13) 0.65341(14) 0.40886(14) 0.0294(6) Uani 1 1 d . .
H26 H -0.1222 0.6988 0.4191 0.035 Uiso 1 1 calc R U
C27 C -0.07616(13) 0.60370(13) 0.46237(13) 0.0266(5) Uani 1 1 d . .
H27 H -0.0909 0.6144 0.5088 0.032 Uiso 1 1 calc R U
C28 C -0.03556(13) 0.53897(13) 0.44730(12) 0.0236(5) Uani 1 1 d . .
H28 H -0.0218 0.5057 0.4839 0.028 Uiso 1 1 calc R U
C29 C -0.01407(12) 0.52113(12) 0.37865(12) 0.0198(5) Uani 1 1 d . .
C30 C 0.55268(11) 0.32626(11) 0.37767(11) 0.0170(4) Uani 1 1 d . .
H30 H 0.5407 0.3258 0.4258 0.020 Uiso 1 1 calc R U
C31 C 0.60003(11) 0.37856(12) 0.34323(11) 0.0167(4) Uani 1 1 d . .
C32 C 0.60496(12) 0.35927(11) 0.27124(11) 0.0167(4) Uani 1 1 d . .
C33 C 0.55472(11) 0.29580(11) 0.26080(11) 0.0168(4) Uani 1 1 d . .
C34 C 0.52640(11) 0.27485(12) 0.32747(11) 0.0165(4) Uani 1 1 d . .
C35 C 0.63908(11) 0.44392(11) 0.37034(11) 0.0163(4) Uani 1 1 d . .
C36 C 0.62711(12) 0.46893(12) 0.43889(11) 0.0188(4) Uani 1 1 d . .
H36 H 0.5926 0.4419 0.4680 0.023 Uiso 1 1 calc R U
C37 C 0.66404(12) 0.53140(12) 0.46481(11) 0.0206(5) Uani 1 1 d . .
H37 H 0.6549 0.5475 0.5112 0.025 Uiso 1 1 calc R U
C38 C 0.71526(13) 0.57108(12) 0.42222(12) 0.0221(5) Uani 1 1 d . .
H38 H 0.7415 0.6140 0.4399 0.027 Uiso 1 1 calc R U
C39 C 0.72771(12) 0.54837(12) 0.35520(11) 0.0198(4) Uani 1 1 d . .
H39 H 0.7624 0.5762 0.3269 0.024 Uiso 1 1 calc R U
C40 C 0.69027(12) 0.48465(11) 0.32698(11) 0.0169(4) Uani 1 1 d . .
C41 C 0.70511(11) 0.45781(11) 0.25633(11) 0.0168(4) Uani 1 1 d . .
C42 C 0.76257(12) 0.49070(12) 0.21457(11) 0.0204(5) Uani 1 1 d . .
H42 H 0.7904 0.5326 0.2322 0.024 Uiso 1 1 calc R U
C43 C 0.77993(12) 0.46455(13) 0.14935(12) 0.0227(5) Uani 1 1 d . .
H43 H 0.8172 0.4897 0.1216 0.027 Uiso 1 1 calc R U
C44 C 0.74223(12) 0.40058(13) 0.12421(12) 0.0221(5) Uani 1 1 d . .
H44 H 0.7551 0.3807 0.0799 0.027 Uiso 1 1 calc R U
C45 C 0.68637(12) 0.36642(12) 0.16405(11) 0.0197(5) Uani 1 1 d . .
H45 H 0.6625 0.3220 0.1470 0.024 Uiso 1 1 calc R U
C46 C 0.66332(11) 0.39497(12) 0.22918(11) 0.0168(4) Uani 1 1 d . .
C47 C 0.52303(11) 0.25909(12) 0.19998(11) 0.0167(4) Uani 1 1 d . .
C48 C 0.52466(12) 0.29109(12) 0.13286(11) 0.0187(4) Uani 1 1 d . .
H48 H 0.5477 0.3392 0.1269 0.022 Uiso 1 1 calc R U
C49 C 0.49407(12) 0.25525(13) 0.07575(11) 0.0216(5) Uani 1 1 d . .
H49 H 0.4964 0.2784 0.0313 0.026 Uiso 1 1 calc R U
C50 C 0.45955(12) 0.18464(13) 0.08355(12) 0.0217(5) Uani 1 1 d . .
H50 H 0.4411 0.1580 0.0441 0.026 Uiso 1 1 calc R U
C51 C 0.45251(12) 0.15396(12) 0.14892(11) 0.0201(4) Uani 1 1 d . .
H51 H 0.4268 0.1070 0.1540 0.024 Uiso 1 1 calc R U
C52 C 0.48205(11) 0.18962(12) 0.20844(11) 0.0173(4) Uani 1 1 d . .
C53 C 0.46656(11) 0.16076(12) 0.27866(11) 0.0173(4) Uani 1 1 d . .
C54 C 0.43176(12) 0.08969(12) 0.29027(12) 0.0213(5) Uani 1 1 d . .
H54 H 0.4212 0.0579 0.2517 0.026 Uiso 1 1 calc R U
C55 C 0.41291(12) 0.06559(12) 0.35596(12) 0.0227(5) Uani 1 1 d . .
H55 H 0.3900 0.0175 0.3624 0.027 Uiso 1 1 calc R U
C56 C 0.42727(12) 0.11152(12) 0.41315(11) 0.0204(5) Uani 1 1 d . .
H56 H 0.4129 0.0955 0.4584 0.024 Uiso 1 1 calc R U
C57 C 0.46249(12) 0.18046(12) 0.40367(11) 0.0190(4) Uani 1 1 d . .
H57 H 0.4727 0.2115 0.4428 0.023 Uiso 1 1 calc R U
C58 C 0.48367(11) 0.20569(12) 0.33695(11) 0.0167(4) Uani 1 1 d . .

loop_
_atom_site_aniso_label
_atom_site_aniso_U_11
_atom_site_aniso_U_22
_atom_site_aniso_U_33
_atom_site_aniso_U_23
_atom_site_aniso_U_13
_atom_site_aniso_U_12
N1 0.0163(9) 0.0194(9) 0.0274(10) 0.0040(8) -0.0042(7) 0.0004(7)
C59 0.0167(11) 0.0235(11) 0.0295(12) 0.0046(10) -0.0025(9) -0.0034(9)
C60 0.0202(11) 0.0241(12) 0.0404(14) 0.0112(11) -0.0023(10) -0.0020(9)
C61 0.0225(12) 0.0235(12) 0.0312(13) -0.0010(10) -0.0024(10) 0.0027(9)
C62 0.0326(14) 0.0332(14) 0.0324(14) 0.0022(11) 0.0042(11) 0.0060(11)
C63 0.0153(10) 0.0261(12) 0.0328(13) 0.0063(10) -0.0050(9) -0.0047(9)
C64 0.0264(12) 0.0319(13) 0.0318(13) 0.0080(11) -0.0083(10) -0.0082(11)
C65 0.0203(11) 0.0229(11) 0.0282(13) 0.0045(10) -0.0068(9) 0.0024(9)
C66 0.0196(11) 0.0217(11) 0.0268(12) 0.0053(10) -0.0042(9) 0.0013(9)
C67 0.0217(11) 0.0234(11) 0.0314(13) 0.0060(10) 0.0007(10) -0.0027(9)
C68 0.0311(13) 0.0234(12) 0.0312(13) 0.0025(10) -0.0006(10) -0.0028(10)
C69 0.0318(13) 0.0284(13) 0.0310(13) 0.0028(11) 0.0009(11) 0.0045(11)
C70 0.0210(12) 0.0339(14) 0.0430(15) 0.0045(12) 0.0045(11) 0.0026(10)
C71 0.0175(11) 0.0263(12) 0.0423(15) 0.0029(11) -0.0037(10) -0.0005(10)
N2 0.0169(9) 0.0192(9) 0.0256(10) -0.0018(8) -0.0019(7) -0.0012(8)
C72 0.0165(10) 0.0253(12) 0.0327(13) -0.0055(10) -0.0051(9) 0.0037(9)
C73 0.0243(12) 0.0263(12) 0.0348(14) -0.0031(11) -0.0111(10) 0.0026(10)
C74 0.0245(12) 0.0221(12) 0.0290(13) 0.0027(10) -0.0011(10) -0.0033(9)
C75 0.0412(15) 0.0334(14) 0.0329(14) -0.0020(12) 0.0087(12) -0.0084(12)
C76 0.0145(10) 0.0207(11) 0.0301(12) -0.0035(10) -0.0025(9) 0.0020(9)
C77 0.0195(11) 0.0209(11) 0.0334(13) -0.0041(10) -0.0029(10) 0.0013(9)
C78 0.0235(11) 0.0210(11) 0.0259(12) -0.0045(10) -0.0047(9) -0.0048(9)
C79 0.0200(11) 0.0183(11) 0.0230(11) -0.0041(9) -0.0029(9) -0.0020(9)
C80 0.0191(11) 0.0215(11) 0.0344(13) -0.0054(10) -0.0047(10) 0.0007(9)
C81 0.0202(12) 0.0278(13) 0.0381(14) -0.0063(11) 0.0050(10) -0.0034(10)
C82 0.0333(13) 0.0268(12) 0.0281(13) -0.0027(10) 0.0042(10) -0.0080(11)
C83 0.0297(13) 0.0217(12) 0.0318(13) -0.0015(10) -0.0056(10) 0.0003(10)
C84 0.0179(11) 0.0231(11) 0.0314(13) -0.0047(10) -0.0012(9) 0.0002(9)
C1 0.0156(10) 0.0224(11) 0.0199(11) 0.0016(9) 0.0017(8) -0.0019(9)
C2 0.0132(10) 0.0189(10) 0.0220(11) 0.0003(9) -0.0017(8) -0.0028(8)
C3 0.0146(10) 0.0187(11) 0.0208(11) 0.0007(9) -0.0012(8) -0.0025(8)
C4 0.0142(10) 0.0192(10) 0.0233(11) 0.0010(9) -0.0009(8) -0.0025(8)
C5 0.0114(9) 0.0192(10) 0.0230(11) 0.0005(9) -0.0012(8) -0.0037(8)
C6 0.0130(10) 0.0178(10) 0.0245(12) 0.0004(9) -0.0013(8) -0.0035(8)
C7 0.0145(10) 0.0201(11) 0.0264(12) -0.0001(9) -0.0003(8) -0.0024(8)
C8 0.0162(10) 0.0222(11) 0.0286(12) 0.0077(10) -0.0021(9) -0.0039(9)
C9 0.0176(11) 0.0159(10) 0.0377(14) 0.0036(10) -0.0022(10) -0.0003(9)
C10 0.0189(11) 0.0181(11) 0.0325(13) -0.0019(10) 0.0017(9) -0.0007(9)
C11 0.0147(10) 0.0159(10) 0.0268(12) -0.0008(9) -0.0008(9) -0.0033(8)
C12 0.0177(10) 0.0179(10) 0.0249(12) -0.0028(9) -0.0004(9) -0.0036(8)
C13 0.0239(12) 0.0194(11) 0.0312(13) -0.0034(10) 0.0022(10) 0.0016(9)
C14 0.0271(12) 0.0272(12) 0.0271(13) -0.0068(10) 0.0063(10) 0.0030(10)
C15 0.0258(12) 0.0297(12) 0.0216(12) -0.0018(10) 0.0032(10) -0.0013(10)
C16 0.0186(11) 0.0240(12) 0.0222(12) 0.0005(9) -0.0006(9) 0.0001(9)
C17 0.0150(10) 0.0197(11) 0.0222(11) -0.0020(9) -0.0017(8) -0.0023(8)
C18 0.0122(10) 0.0223(11) 0.0242(11) 0.0041(9) -0.0010(8) -0.0045(8)
C19 0.0140(10) 0.0277(12) 0.0266(12) 0.0030(10) -0.0001(9) -0.0043(9)
C20 0.0190(11) 0.0375(14) 0.0239(12) 0.0060(11) -0.0026(9) -0.0091(10)
C21 0.0185(11) 0.0361(14) 0.0314(14) 0.0151(11) -0.0060(10) -0.0081(10)
C22 0.0147(11) 0.0253(12) 0.0373(14) 0.0103(11) -0.0053(9) -0.0043(9)
C23 0.0131(10) 0.0204(11) 0.0302(12) 0.0050(10) -0.0014(9) -0.0050(8)
C24 0.0120(10) 0.0203(11) 0.0330(13) 0.0025(10) -0.0004(9) -0.0023(8)
C25 0.0185(11) 0.0210(12) 0.0442(15) 0.0062(11) -0.0031(10) -0.0006(9)
C26 0.0190(11) 0.0217(12) 0.0475(16) -0.0059(12) 0.0017(11) 0.0021(9)
C27 0.0198(11) 0.0256(12) 0.0343(13) -0.0075(11) 0.0031(10) -0.0025(10)
C28 0.0188(11) 0.0216(11) 0.0304(13) -0.0018(10) 0.0015(9) -0.0033(9)
C29 0.0114(10) 0.0195(11) 0.0287(12) 0.0003(9) -0.0011(9) -0.0030(8)
C30 0.0145(10) 0.0184(10) 0.0180(10) -0.0002(9) 0.0008(8) -0.0003(8)
C31 0.0124(9) 0.0174(10) 0.0205(11) 0.0008(9) -0.0006(8) 0.0006(8)
C32 0.0134(10) 0.0168(10) 0.0198(11) 0.0011(9) -0.0012(8) 0.0005(8)
C33 0.0129(9) 0.0173(10) 0.0202(11) 0.0006(9) 0.0000(8) 0.0003(8)
C34 0.0120(9) 0.0181(10) 0.0195(11) 0.0018(9) 0.0000(8) 0.0014(8)
C35 0.0124(9) 0.0159(10) 0.0204(11) 0.0027(9) -0.0023(8) 0.0024(8)
C36 0.0178(10) 0.0194(11) 0.0192(11) 0.0021(9) -0.0008(8) 0.0000(9)
C37 0.0216(11) 0.0217(11) 0.0185(11) -0.0023(9) -0.0039(9) 0.0017(9)
C38 0.0205(11) 0.0167(11) 0.0292(13) -0.0024(9) -0.0051(9) -0.0016(9)
C39 0.0169(10) 0.0170(10) 0.0254(12) 0.0031(9) -0.0010(9) -0.0011(8)
C40 0.0146(10) 0.0149(10) 0.0213(11) 0.0019(8) -0.0034(8) 0.0022(8)
C41 0.0145(10) 0.0154(10) 0.0206(11) 0.0022(9) -0.0006(8) 0.0012(8)
C42 0.0175(10) 0.0176(11) 0.0260(12) 0.0016(9) -0.0003(9) -0.0027(8)
C43 0.0190(11) 0.0239(11) 0.0251(12) 0.0040(10) 0.0061(9) -0.0040(9)
C44 0.0217(11) 0.0247(11) 0.0200(11) 0.0000(9) 0.0037(9) -0.0013(9)
C45 0.0161(10) 0.0205(11) 0.0226(11) -0.0003(9) -0.0002(9) -0.0023(9)
C46 0.0140(10) 0.0170(10) 0.0192(11) 0.0021(9) -0.0014(8) 0.0010(8)
C47 0.0114(9) 0.0170(10) 0.0218(11) -0.0014(9) 0.0014(8) 0.0002(8)
C48 0.0161(10) 0.0197(11) 0.0203(11) 0.0008(9) 0.0009(8) -0.0028(8)
C49 0.0194(11) 0.0247(12) 0.0206(11) 0.0023(9) 0.0007(8) -0.0007(9)
C50 0.0195(11) 0.0252(11) 0.0205(11) -0.0040(10) -0.0010(9) -0.0020(9)
C51 0.0161(10) 0.0188(10) 0.0255(12) -0.0024(9) 0.0003(9) -0.0024(8)
C52 0.0114(9) 0.0185(10) 0.0219(11) 0.0014(9) 0.0010(8) 0.0019(8)
C53 0.0109(9) 0.0176(10) 0.0235(11) 0.0015(9) 0.0004(8) 0.0009(8)
C54 0.0186(11) 0.0193(11) 0.0261(12) -0.0001(9) 0.0004(9) -0.0019(9)
C55 0.0195(11) 0.0187(11) 0.0300(13) 0.0038(10) 0.0002(9) -0.0029(9)
C56 0.0161(10) 0.0237(11) 0.0214(11) 0.0064(9) 0.0015(9) 0.0000(9)
C57 0.0155(10) 0.0201(11) 0.0213(11) 0.0003(9) -0.0004(8) 0.0004(9)
C58 0.0117(9) 0.0170(10) 0.0214(11) 0.0025(9) 0.0001(8) 0.0017(8)

loop_
_atom_type_symbol
_atom_type_description
_atom_type_scat_dispersion_real
_atom_type_scat_dispersion_imag
_atom_type_scat_source
C C 0.0033 0.0016 'International Tables Vol C Tables 4.2.6.8 and 6.1.1.4'
H H 0.0000 0.0000 'International Tables Vol C Tables 4.2.6.8 and 6.1.1.4'
N N 0.0061 0.0033 'International Tables Vol C Tables 4.2.6.8 and 6.1.1.4'

loop_
_geom_angle_atom_site_label_1
_geom_angle_atom_site_label_2
_geom_angle_atom_site_label_3
_geom_angle
C59 N1 C61 108.03(17)
C59 N1 C63 112.49(17)
C61 N1 C63 108.40(17)
C59 N1 C65 108.87(16)
C61 N1 C65 107.39(16)
C63 N1 C65 111.48(16)
N1 C59 C60 114.86(19)
N1 C59 H59A 108.6
C60 C59 H59A 108.6
N1 C59 H59B 108.6
C60 C59 H59B 108.6
H59A C59 H59B 107.5
C59 C60 H60A 109.5
C59 C60 H60B 109.5
H60A C60 H60B 109.5
C59 C60 H60C 109.5
H60A C60 H60C 109.5
H60B C60 H60C 109.5
C62 C61 N1 115.68(19)
C62 C61 H61A 108.4
N1 C61 H61A 108.4
C62 C61 H61B 108.4
N1 C61 H61B 108.4
H61A C61 H61B 107.4
C61 C62 H62A 109.5
C61 C62 H62B 109.5
H62A C62 H62B 109.5
C61 C62 H62C 109.5
H62A C62 H62C 109.5
H62B C62 H62C 109.5
C64 C63 N1 116.22(19)
C64 C63 H63A 108.2
N1 C63 H63A 108.2
C64 C63 H63B 108.2
N1 C63 H63B 108.2
H63A C63 H63B 107.4
C63 C64 H64A 109.5
C63 C64 H64B 109.5
H64A C64 H64B 109.5
C63 C64 H64C 109.5
H64A C64 H64C 109.5
H64B C64 H64C 109.5
C66 C65 N1 116.24(18)
C66 C65 H65A 108.2
N1 C65 H65A 108.2
C66 C65 H65B 108.2
N1 C65 H65B 108.2
H65A C65 H65B 107.4
C71 C66 C67 118.8(2)
C71 C66 C65 120.1(2)
C67 C66 C65 121.0(2)
C68 C67 C66 120.2(2)
C68 C67 H67 119.9
C66 C67 H67 119.9
C69 C68 C67 120.4(2)
C69 C68 H68 119.8
C67 C68 H68 119.8
C68 C69 C70 119.7(2)
C68 C69 H69 120.1
C70 C69 H69 120.1
C69 C70 C71 120.2(2)
C69 C70 H70 119.9
C71 C70 H70 119.9
C70 C71 C66 120.5(2)
C70 C71 H71 119.8
C66 C71 H71 119.8
C76 N2 C74 108.34(16)
C76 N2 C72 111.72(16)
C74 N2 C72 108.13(17)
C76 N2 C78 109.17(16)
C74 N2 C78 106.58(16)
C72 N2 C78 112.68(17)
C73 C72 N2 116.68(18)
C73 C72 H72A 108.1
N2 C72 H72A 108.1
C73 C72 H72B 108.1
N2 C72 H72B 108.1
H72A C72 H72B 107.3
C72 C73 H73A 109.5
C72 C73 H73B 109.5
H73A C73 H73B 109.5
C72 C73 H73C 109.5
H73A C73 H73C 109.5
H73B C73 H73C 109.5
C75 C74 N2 115.40(19)
C75 C74 H74A 108.4
N2 C74 H74A 108.4
C75 C74 H74B 108.4
N2 C74 H74B 108.4
H74A C74 H74B 107.5
C74 C75 H75A 109.5
C74 C75 H75B 109.5
H75A C75 H75B 109.5
C74 C75 H75C 109.5
H75A C75 H75C 109.5
H75B C75 H75C 109.5
C77 C76 N2 114.35(18)
C77 C76 H76A 108.7
N2 C76 H76A 108.7
C77 C76 H76B 108.7
N2 C76 H76B 108.7
H76A C76 H76B 107.6
C76 C77 H77A 109.5
C76 C77 H77B 109.5
H77A C77 H77B 109.5
C76 C77 H77C 109.5
H77A C77 H77C 109.5
H77B C77 H77C 109.5
C79 C78 N2 117.32(18)
C79 C78 H78A 108.0
N2 C78 H78A 108.0
C79 C78 H78B 108.0
N2 C78 H78B 108.0
H78A C78 H78B 107.2
C84 C79 C80 119.0(2)
C84 C79 C78 120.5(2)
C80 C79 C78 120.4(2)
C81 C80 C79 120.3(2)
C81 C80 H80 119.9
C79 C80 H80 119.9
C82 C81 C80 120.3(2)
C82 C81 H81 119.9
C80 C81 H81 119.9
C83 C82 C81 119.8(2)
C83 C82 H82 120.1
C81 C82 H82 120.1
C82 C83 C84 120.1(2)
C82 C83 H83 119.9
C84 C83 H83 119.9
C83 C84 C79 120.4(2)
C83 C84 H84 119.8
C79 C84 H84 119.8
C2 C1 C5 107.12(19)
C2 C1 H1 126.4
C5 C1 H1 126.4
C1 C2 C3 109.72(19)
C1 C2 C6 128.9(2)
C3 C2 C6 121.3(2)
C2 C3 C4 106.59(19)
C2 C3 C17 118.57(19)
C4 C3 C17 134.2(2)
C5 C4 C3 106.68(19)
C5 C4 C18 118.73(19)
C3 C4 C18 134.3(2)
C1 C5 C4 109.70(19)
C1 C5 C29 128.8(2)
C4 C5 C29 121.46(19)
C7 C6 C11 118.96(19)
C7 C6 C2 121.4(2)
C11 C6 C2 119.61(19)
C8 C7 C6 121.7(2)
C8 C7 H7 119.1
C6 C7 H7 119.1
C7 C8 C9 119.3(2)
C7 C8 H8 120.4
C9 C8 H8 120.4
C10 C9 C8 120.4(2)
C10 C9 H9 119.8
C8 C9 H9 119.8
C9 C10 C11 121.4(2)
C9 C10 H10 119.3
C11 C10 H10 119.3
C6 C11 C10 118.2(2)
C6 C11 C12 119.33(19)
C10 C11 C12 122.3(2)
C13 C12 C17 118.5(2)
C13 C12 C11 121.0(2)
C17 C12 C11 120.39(19)
C14 C13 C12 122.4(2)
C14 C13 H13 118.8
C12 C13 H13 118.8
C13 C14 C15 119.0(2)
C13 C14 H14 120.5
C15 C14 H14 120.5
C16 C15 C14 120.0(2)
C16 C15 H15 120.0
C14 C15 H15 120.0
C15 C16 C17 122.4(2)
C15 C16 H16 118.8
C17 C16 H16 118.8
C16 C17 C12 117.3(2)
C16 C17 C3 122.9(2)
C12 C17 C3 119.46(19)
C19 C18 C23 117.3(2)
C19 C18 C4 123.5(2)
C23 C18 C4 119.0(2)
C20 C19 C18 122.4(2)
C20 C19 H19 118.8
C18 C19 H19 118.8
C19 C20 C21 120.0(2)
C19 C20 H20 120.0
C21 C20 H20 120.0
C22 C21 C20 119.0(2)
C22 C21 H21 120.5
C20 C21 H21 120.5
C21 C22 C23 122.7(2)
C21 C22 H22 118.6
C23 C22 H22 118.6
C22 C23 C18 118.2(2)
C22 C23 C24 121.1(2)
C18 C23 C24 120.46(19)
C25 C24 C29 118.0(2)
C25 C24 C23 122.5(2)
C29 C24 C23 119.5(2)
C26 C25 C24 121.7(2)
C26 C25 H25 119.1
C24 C25 H25 119.1
C25 C26 C27 120.1(2)
C25 C26 H26 119.9
C27 C26 H26 119.9
C28 C27 C26 119.6(2)
C28 C27 H27 120.2
C26 C27 H27 120.2
C27 C28 C29 121.3(2)
C27 C28 H28 119.3
C29 C28 H28 119.3
C28 C29 C24 119.2(2)
C28 C29 C5 121.6(2)
C24 C29 C5 119.2(2)
C34 C30 C31 107.11(18)
C34 C30 H30 126.4
C31 C30 H30 126.4
C30 C31 C32 109.51(18)
C30 C31 C35 129.46(19)
C32 C31 C35 121.02(19)
C31 C32 C33 106.64(18)
C31 C32 C46 118.72(18)
C33 C32 C46 133.71(19)
C34 C33 C32 106.74(18)
C34 C33 C47 118.68(18)
C32 C33 C47 134.05(19)
C30 C34 C33 109.76(18)
C30 C34 C58 129.13(19)
C33 C34 C58 120.85(19)
C36 C35 C40 118.93(19)
C36 C35 C31 121.58(19)
C40 C35 C31 119.48(19)
C37 C36 C35 121.7(2)
C37 C36 H36 119.1
C35 C36 H36 119.1
C36 C37 C38 119.3(2)
C36 C37 H37 120.3
C38 C37 H37 120.3
C39 C38 C37 120.3(2)
C39 C38 H38 119.9
C37 C38 H38 119.9
C38 C39 C40 121.7(2)
C38 C39 H39 119.2
C40 C39 H39 119.2
C39 C40 C35 118.05(19)
C39 C40 C41 122.45(19)
C35 C40 C41 119.44(18)
C42 C41 C46 118.32(19)
C42 C41 C40 121.35(19)
C46 C41 C40 120.28(18)
C43 C42 C41 122.5(2)
C43 C42 H42 118.7
C41 C42 H42 118.7
C42 C43 C44 119.3(2)
C42 C43 H43 120.4
C44 C43 H43 120.4
C45 C44 C43 119.7(2)
C45 C44 H44 120.2
C43 C44 H44 120.2
C44 C45 C46 122.5(2)
C44 C45 H45 118.8
C46 C45 H45 118.8
C45 C46 C41 117.47(19)
C45 C46 C32 122.69(19)
C41 C46 C32 119.58(18)
C48 C47 C52 117.40(19)
C48 C47 C33 123.46(19)
C52 C47 C33 118.93(19)
C49 C48 C47 122.5(2)
C49 C48 H48 118.8
C47 C48 H48 118.8
C48 C49 C50 119.6(2)
C48 C49 H49 120.2
C50 C49 H49 120.2
C51 C50 C49 119.4(2)
C51 C50 H50 120.3
C49 C50 H50 120.3
C50 C51 C52 122.3(2)
C50 C51 H51 118.8
C52 C51 H51 118.8
C51 C52 C47 118.41(19)
C51 C52 C53 121.73(19)
C47 C52 C53 119.67(19)
C58 C53 C54 117.94(19)
C58 C53 C52 119.79(18)
C54 C53 C52 122.2(2)
C55 C54 C53 121.6(2)
C55 C54 H54 119.2
C53 C54 H54 119.2
C54 C55 C56 120.2(2)
C54 C55 H55 119.9
C56 C55 H55 119.9
C57 C56 C55 119.6(2)
C57 C56 H56 120.2
C55 C56 H56 120.2
C56 C57 C58 121.2(2)
C56 C57 H57 119.4
C58 C57 H57 119.4
C53 C58 C57 119.43(19)
C53 C58 C34 119.23(18)
C57 C58 C34 121.25(19)

loop_
_geom_bond_atom_site_label_1
_geom_bond_atom_site_label_2
_geom_bond_distance
N1 C59 1.517(3)
N1 C61 1.527(3)
N1 C63 1.528(3)
N1 C65 1.533(3)
C59 C60 1.521(3)
C59 H59A 0.9900
C59 H59B 0.9900
C60 H60A 0.9800
C60 H60B 0.9800
C60 H60C 0.9800
C61 C62 1.514(3)
C61 H61A 0.9900
C61 H61B 0.9900
C62 H62A 0.9800
C62 H62B 0.9800
C62 H62C 0.9800
C63 C64 1.519(3)
C63 H63A 0.9900
C63 H63B 0.9900
C64 H64A 0.9800
C64 H64B 0.9800
C64 H64C 0.9800
C65 C66 1.508(3)
C65 H65A 0.9900
C65 H65B 0.9900
C66 C71 1.396(3)
C66 C67 1.397(3)
C67 C68 1.387(3)
C67 H67 0.9500
C68 C69 1.384(3)
C68 H68 0.9500
C69 C70 1.385(4)
C69 H69 0.9500
C70 C71 1.386(4)
C70 H70 0.9500
C71 H71 0.9500
N2 C76 1.519(3)
N2 C74 1.524(3)
N2 C72 1.532(3)
N2 C78 1.532(3)
C72 C73 1.513(3)
C72 H72A 0.9900
C72 H72B 0.9900
C73 H73A 0.9800
C73 H73B 0.9800
C73 H73C 0.9800
C74 C75 1.520(3)
C74 H74A 0.9900
C74 H74B 0.9900
C75 H75A 0.9800
C75 H75B 0.9800
C75 H75C 0.9800
C76 C77 1.518(3)
C76 H76A 0.9900
C76 H76B 0.9900
C77 H77A 0.9800
C77 H77B 0.9800
C77 H77C 0.9800
C78 C79 1.505(3)
C78 H78A 0.9900
C78 H78B 0.9900
C79 C84 1.391(3)
C79 C80 1.397(3)
C80 C81 1.386(3)
C80 H80 0.9500
C81 C82 1.385(3)
C81 H81 0.9500
C82 C83 1.384(3)
C82 H82 0.9500
C83 C84 1.389(3)
C83 H83 0.9500
C84 H84 0.9500
C1 C2 1.406(3)
C1 C5 1.408(3)
C1 H1 0.9500
C2 C3 1.426(3)
C2 C6 1.446(3)
C3 C4 1.446(3)
C3 C17 1.452(3)
C4 C5 1.424(3)
C4 C18 1.446(3)
C5 C29 1.448(3)
C6 C7 1.408(3)
C6 C11 1.414(3)
C7 C8 1.378(3)
C7 H7 0.9500
C8 C9 1.396(3)
C8 H8 0.9500
C9 C10 1.374(3)
C9 H9 0.9500
C10 C11 1.415(3)
C10 H10 0.9500
C11 C12 1.467(3)
C12 C13 1.414(3)
C12 C17 1.429(3)
C13 C14 1.374(3)
C13 H13 0.9500
C14 C15 1.402(3)
C14 H14 0.9500
C15 C16 1.373(3)
C15 H15 0.9500
C16 C17 1.417(3)
C16 H16 0.9500
C18 C19 1.413(3)
C18 C23 1.436(3)
C19 C20 1.377(3)
C19 H19 0.9500
C20 C21 1.398(4)
C20 H20 0.9500
C21 C22 1.374(3)
C21 H21 0.9500
C22 C23 1.409(3)
C22 H22 0.9500
C23 C24 1.461(3)
C24 C25 1.414(3)
C24 C29 1.415(3)
C25 C26 1.374(4)
C25 H25 0.9500
C26 C27 1.397(3)
C26 H26 0.9500
C27 C28 1.379(3)
C27 H27 0.9500
C28 C29 1.409(3)
C28 H28 0.9500
C30 C34 1.405(3)
C30 C31 1.406(3)
C30 H30 0.9500
C31 C32 1.430(3)
C31 C35 1.441(3)
C32 C33 1.439(3)
C32 C46 1.444(3)
C33 C34 1.424(3)
C33 C47 1.449(3)
C34 C58 1.446(3)
C35 C36 1.408(3)
C35 C40 1.418(3)
C36 C37 1.375(3)
C36 H36 0.9500
C37 C38 1.400(3)
C37 H37 0.9500
C38 C39 1.369(3)
C38 H38 0.9500
C39 C40 1.413(3)
C39 H39 0.9500
C40 C41 1.464(3)
C41 C42 1.408(3)
C41 C46 1.429(3)
C42 C43 1.372(3)
C42 H42 0.9500
C43 C44 1.397(3)
C43 H43 0.9500
C44 C45 1.377(3)
C44 H44 0.9500
C45 C46 1.410(3)
C45 H45 0.9500
C47 C48 1.412(3)
C47 C52 1.433(3)
C48 C49 1.377(3)
C48 H48 0.9500
C49 C50 1.397(3)
C49 H49 0.9500
C50 C51 1.377(3)
C50 H50 0.9500
C51 C52 1.406(3)
C51 H51 0.9500
C52 C53 1.470(3)
C53 C58 1.408(3)
C53 C54 1.416(3)
C54 C55 1.375(3)
C54 H54 0.9500
C55 C56 1.392(3)
C55 H55 0.9500
C56 C57 1.380(3)
C56 H56 0.9500
C57 C58 1.409(3)
C57 H57 0.9500

loop_
_geom_torsion_atom_site_label_1
_geom_torsion_atom_site_label_2
_geom_torsion_atom_site_label_3
_geom_torsion_atom_site_label_4
_geom_torsion
C61 N1 C59 C60 56.9(2)
C63 N1 C59 C60 -62.7(2)
C65 N1 C59 C60 173.27(18)
C59 N1 C61 C62 175.09(19)
C63 N1 C61 C62 -62.8(2)
C65 N1 C61 C62 57.8(2)
C59 N1 C63 C64 -34.5(3)
C61 N1 C63 C64 -153.94(19)
C65 N1 C63 C64 88.1(2)
C59 N1 C65 C66 57.1(2)
C61 N1 C65 C66 173.87(18)
C63 N1 C65 C66 -67.5(2)
N1 C65 C66 C71 -92.9(3)
N1 C65 C66 C67 89.3(3)
C71 C66 C67 C68 3.4(3)
C65 C66 C67 C68 -178.8(2)
C66 C67 C68 C69 -2.4(4)
C67 C68 C69 C70 0.2(4)
C68 C69 C70 C71 1.1(4)
C69 C70 C71 C66 -0.1(4)
C67 C66 C71 C70 -2.1(3)
C65 C66 C71 C70 180.0(2)
C76 N2 C72 C73 38.6(3)
C74 N2 C72 C73 157.78(19)
C78 N2 C72 C73 -84.7(2)
C76 N2 C74 C75 -174.86(19)
C72 N2 C74 C75 63.9(2)
C78 N2 C74 C75 -57.5(2)
C74 N2 C76 C77 -59.6(2)
C72 N2 C76 C77 59.4(2)
C78 N2 C76 C77 -175.28(18)
C76 N2 C78 C79 -51.4(2)
C74 N2 C78 C79 -168.18(19)
C72 N2 C78 C79 73.4(2)
N2 C78 C79 C84 -90.6(3)
N2 C78 C79 C80 93.2(2)
C84 C79 C80 C81 2.0(3)
C78 C79 C80 C81 178.2(2)
C79 C80 C81 C82 1.0(3)
C80 C81 C82 C83 -2.3(4)
C81 C82 C83 C84 0.6(4)
C82 C83 C84 C79 2.4(3)
C80 C79 C84 C83 -3.7(3)
C78 C79 C84 C83 -179.9(2)
C5 C1 C2 C3 1.2(2)
C5 C1 C2 C6 -178.6(2)
C1 C2 C3 C4 -3.5(2)
C6 C2 C3 C4 176.34(18)
C1 C2 C3 C17 168.35(19)
C6 C2 C3 C17 -11.8(3)
C2 C3 C4 C5 4.4(2)
C17 C3 C4 C5 -165.6(2)
C2 C3 C4 C18 -168.6(2)
C17 C3 C4 C18 21.4(4)
C2 C1 C5 C4 1.6(2)
C2 C1 C5 C29 -175.1(2)
C3 C4 C5 C1 -3.8(2)
C18 C4 C5 C1 170.48(18)
C3 C4 C5 C29 173.23(18)
C18 C4 C5 C29 -12.5(3)
C1 C2 C6 C7 2.9(3)
C3 C2 C6 C7 -176.9(2)
C1 C2 C6 C11 -177.1(2)
C3 C2 C6 C11 3.1(3)
C11 C6 C7 C8 -0.2(3)
C2 C6 C7 C8 179.8(2)
C6 C7 C8 C9 -0.8(3)
C7 C8 C9 C10 0.9(3)
C8 C9 C10 C11 0.0(3)
C7 C6 C11 C10 1.0(3)
C2 C6 C11 C10 -179.00(18)
C7 C6 C11 C12 -174.69(19)
C2 C6 C11 C12 5.3(3)
C9 C10 C11 C6 -0.9(3)
C9 C10 C11 C12 174.6(2)
C6 C11 C12 C13 170.26(19)
C10 C11 C12 C13 -5.2(3)
C6 C11 C12 C17 -4.9(3)
C10 C11 C12 C17 179.63(19)
C17 C12 C13 C14 2.1(3)
C11 C12 C13 C14 -173.2(2)
C12 C13 C14 C15 2.2(3)
C13 C14 C15 C16 -2.5(3)
C14 C15 C16 C17 -1.6(3)
C15 C16 C17 C12 5.7(3)
C15 C16 C17 C3 178.8(2)
C13 C12 C17 C16 -5.8(3)
C11 C12 C17 C16 169.42(19)
C13 C12 C17 C3 -179.18(19)
C11 C12 C17 C3 -3.9(3)
C2 C3 C17 C16 -160.9(2)
C4 C3 C17 C16 8.2(4)
C2 C3 C17 C12 12.1(3)
C4 C3 C17 C12 -178.8(2)
C5 C4 C18 C19 -159.7(2)
C3 C4 C18 C19 12.6(4)
C5 C4 C18 C23 14.6(3)
C3 C4 C18 C23 -173.1(2)
C23 C18 C19 C20 5.8(3)
C4 C18 C19 C20 -179.8(2)
C18 C19 C20 C21 -0.8(3)
C19 C20 C21 C22 -3.6(3)
C20 C21 C22 C23 2.8(3)
C21 C22 C23 C18 2.2(3)
C21 C22 C23 C24 -172.6(2)
C19 C18 C23 C22 -6.4(3)
C4 C18 C23 C22 179.00(19)
C19 C18 C23 C24 168.51(19)
C4 C18 C23 C24 -6.1(3)
C22 C23 C24 C25 -7.0(3)
C18 C23 C24 C25 178.3(2)
C22 C23 C24 C29 169.9(2)
C18 C23 C24 C29 -4.8(3)
C29 C24 C25 C26 -2.2(3)
C23 C24 C25 C26 174.7(2)
C24 C25 C26 C27 0.0(3)
C25 C26 C27 C28 1.7(3)
C26 C27 C28 C29 -1.0(3)
C27 C28 C29 C24 -1.3(3)
C27 C28 C29 C5 177.4(2)
C25 C24 C29 C28 2.8(3)
C23 C24 C29 C28 -174.24(19)
C25 C24 C29 C5 -175.82(19)
C23 C24 C29 C5 7.1(3)
C1 C5 C29 C28 -0.7(3)
C4 C5 C29 C28 -177.1(2)
C1 C5 C29 C24 177.9(2)
C4 C5 C29 C24 1.6(3)
C34 C30 C31 C32 -1.2(2)
C34 C30 C31 C35 177.7(2)
C30 C31 C32 C33 3.8(2)
C35 C31 C32 C33 -175.19(18)
C30 C31 C32 C46 -166.62(18)
C35 C31 C32 C46 14.4(3)
C31 C32 C33 C34 -4.9(2)
C46 C32 C33 C34 163.5(2)
C31 C32 C33 C47 166.3(2)
C46 C32 C33 C47 -25.3(4)
C31 C30 C34 C33 -2.0(2)
C31 C30 C34 C58 172.1(2)
C32 C33 C34 C30 4.3(2)
C47 C33 C34 C30 -168.48(18)
C32 C33 C34 C58 -170.32(18)
C47 C33 C34 C58 16.9(3)
C30 C31 C35 C36 -6.8(3)
C32 C31 C35 C36 171.95(19)
C30 C31 C35 C40 173.8(2)
C32 C31 C35 C40 -7.4(3)
C40 C35 C36 C37 -0.4(3)
C31 C35 C36 C37 -179.76(19)
C35 C36 C37 C38 -0.4(3)
C36 C37 C38 C39 0.8(3)
C37 C38 C39 C40 -0.4(3)
C38 C39 C40 C35 -0.3(3)
C38 C39 C40 C41 -177.6(2)
C36 C35 C40 C39 0.7(3)
C31 C35 C40 C39 -179.90(18)
C36 C35 C40 C41 178.04(18)
C31 C35 C40 C41 -2.6(3)
C39 C40 C41 C42 5.3(3)
C35 C40 C41 C42 -171.87(19)
C39 C40 C41 C46 -177.33(19)
C35 C40 C41 C46 5.5(3)
C46 C41 C42 C43 -0.3(3)
C40 C41 C42 C43 177.1(2)
C41 C42 C43 C44 -3.3(3)
C42 C43 C44 C45 2.4(3)
C43 C44 C45 C46 2.2(3)
C44 C45 C46 C41 -5.6(3)
C44 C45 C46 C32 -179.8(2)
C42 C41 C46 C45 4.6(3)
C40 C41 C46 C45 -172.83(19)
C42 C41 C46 C32 178.96(19)
C40 C41 C46 C32 1.6(3)
C31 C32 C46 C45 162.8(2)
C33 C32 C46 C45 -4.5(4)
C31 C32 C46 C41 -11.3(3)
C33 C32 C46 C41 -178.6(2)
C34 C33 C47 C48 156.7(2)
C32 C33 C47 C48 -13.7(4)
C34 C33 C47 C52 -17.8(3)
C32 C33 C47 C52 171.8(2)
C52 C47 C48 C49 -5.2(3)
C33 C47 C48 C49 -179.9(2)
C47 C48 C49 C50 0.3(3)
C48 C49 C50 C51 3.9(3)
C49 C50 C51 C52 -2.9(3)
C50 C51 C52 C47 -2.1(3)
C50 C51 C52 C53 172.9(2)
C48 C47 C52 C51 6.0(3)
C33 C47 C52 C51 -179.10(19)
C48 C47 C52 C53 -169.09(18)
C33 C47 C52 C53 5.8(3)
C51 C52 C53 C58 -167.26(19)
C47 C52 C53 C58 7.7(3)
C51 C52 C53 C54 10.1(3)
C47 C52 C53 C54 -174.93(19)
C58 C53 C54 C55 1.9(3)
C52 C53 C54 C55 -175.6(2)
C53 C54 C55 C56 0.6(3)
C54 C55 C56 C57 -1.8(3)
C55 C56 C57 C58 0.6(3)
C54 C53 C58 C57 -3.0(3)
C52 C53 C58 C57 174.47(19)
C54 C53 C58 C34 173.57(18)
C52 C53 C58 C34 -8.9(3)
C56 C57 C58 C53 1.9(3)
C56 C57 C58 C34 -174.65(19)
C30 C34 C58 C53 -176.9(2)
C33 C34 C58 C53 -3.4(3)
C30 C34 C58 C57 -0.3(3)
C33 C34 C58 C57 173.18(19)
